data_7240464
loop_
_publ_author_name
'Wallis, John D.'
'Garner, Alun Christopher'
'Yang, Songjie'

_publ_section_title
;
 N-H&#x00B7;&#x00B7;&#x00B7;O Hydrogen Bonding to the Alkoxy Oxygen of a
 Carboxylic Ester Group: Crystal Structures of Methyl 2,6-Diaminobenzoate
 and Its Derivatives.
;
_journal_name_full CrystEngComm
_journal_paper_doi 10.1039/D0CE00495B
_journal_year 2020
_chemical_formula_sum 'C8 H12 B2 F8 N2 O2'
_chemical_formula_weight 341.82
_chemical_melting_point 484.0(10)
_chemical_name_systematic
;
Methyl2,6-dinitrobenzoate bis HBF4 salt
;
_space_group_crystal_system monoclinic
_space_group_IT_number 14
_space_group_name_Hall '-P 2yn'
_space_group_name_H-M_alt 'P 1 21/n 1'
_atom_sites_solution_hydrogens mixed
_audit_creation_method SHELXL-2014
_audit_update_record
;
2020-04-01 deposited with the CCDC.	2020-05-06 downloaded from the CCDC.
;
_cell_angle_alpha 90
_cell_angle_beta 94.379(6)
_cell_angle_gamma 90
_cell_formula_units_Z 4
_cell_length_a 7.1001(4)
_cell_length_b 10.8475(7)
_cell_length_c 16.4165(11)
_cell_measurement_reflns_used 2362
_cell_measurement_temperature 100(2)
_cell_measurement_theta_max 29.2360
_cell_measurement_theta_min 4.1030
_cell_volume 1260.68(14)
_computing_cell_refinement
;
CrysAlisPro, Agilent Technologies,
Version 1.171.37.35 (release 13-08-2014 CrysAlis171 .NET)
(compiled Aug 13 2014,18:06:01)
;
_computing_data_collection
;
CrysAlisPro, Agilent Technologies,
Version 1.171.37.35 (release 13-08-2014 CrysAlis171 .NET)
(compiled Aug 13 2014,18:06:01)
;
_computing_data_reduction
;
CrysAlisPro, Agilent Technologies,
Version 1.171.37.35 (release 13-08-2014 CrysAlis171 .NET)
(compiled Aug 13 2014,18:06:01)
;
_computing_structure_refinement 'SHELXL-2014 (Sheldrick, 2014)'
_computing_structure_solution SHELXS-97
_diffrn_ambient_environment N~2~
_diffrn_ambient_temperature 100(2)
_diffrn_detector 'CCD plate'
_diffrn_detector_area_resol_mean 15.9832
_diffrn_detector_type Sapphire3
_diffrn_measured_fraction_theta_full 0.987
_diffrn_measured_fraction_theta_max 0.855
_diffrn_measurement_device 'four-circle diffractometer'
_diffrn_measurement_device_type 'Xcalibur, Sapphire3, Gemini'
_diffrn_measurement_method '\w scans'
_diffrn_radiation_monochromator graphite
_diffrn_radiation_probe x-ray
_diffrn_radiation_type 'Mo K\a'
_diffrn_radiation_wavelength 0.71073
_diffrn_reflns_av_R_equivalents 0.0304
_diffrn_reflns_av_unetI/netI 0.0467
_diffrn_reflns_Laue_measured_fraction_full 0.987
_diffrn_reflns_Laue_measured_fraction_max 0.855
_diffrn_reflns_limit_h_max 9
_diffrn_reflns_limit_h_min -9
_diffrn_reflns_limit_k_max 13
_diffrn_reflns_limit_k_min -14
_diffrn_reflns_limit_l_max 21
_diffrn_reflns_limit_l_min -22
_diffrn_reflns_number 6957
_diffrn_reflns_point_group_measured_fraction_full 0.987
_diffrn_reflns_point_group_measured_fraction_max 0.855
_diffrn_reflns_theta_full 27.000
_diffrn_reflns_theta_max 29.372
_diffrn_reflns_theta_min 3.047
_diffrn_source 'Enhance (Mo) X-ray Source'
_exptl_absorpt_coefficient_mu 0.200
_exptl_absorpt_correction_T_max 0.987
_exptl_absorpt_correction_T_min 0.978
_exptl_absorpt_correction_type analytical
_exptl_absorpt_process_details
;
CrysAlisPro, Agilent Technologies,
Version 1.171.37.35 (release 13-08-2014 CrysAlis171 .NET)
(compiled Aug 13 2014,18:06:01)
Analytical numeric absorption correction using a multifaceted crystal
			model based on expressions derived by R.C. Clark & J.S. Reid.
(Clark, R. C. & Reid, J. S. (1995). Acta Cryst. A51, 887-897)
Empirical absorption correction using spherical harmonics,
 implemented in SCALE3 ABSPACK scaling algorithm.
;
_exptl_crystal_colour 'pale brown'
_exptl_crystal_density_diffrn 1.801
_exptl_crystal_description 'thick plate'
_exptl_crystal_F_000 688
_exptl_crystal_recrystallization_method 'Re-crystallisation from solvent: acetonitrile'
_exptl_crystal_size_max 0.3349
_exptl_crystal_size_mid 0.1509
_exptl_crystal_size_min 0.1331
_refine_diff_density_max 0.294
_refine_diff_density_min -0.259
_refine_diff_density_rms 0.060
_refine_ls_extinction_method none
_refine_ls_goodness_of_fit_ref 1.109
_refine_ls_hydrogen_treatment mixed
_refine_ls_matrix_type full
_refine_ls_number_parameters 224
_refine_ls_number_reflns 2966
_refine_ls_number_restraints 0
_refine_ls_restrained_S_all 1.109
_refine_ls_R_factor_all 0.0625
_refine_ls_R_factor_gt 0.0440
_refine_ls_shift/su_max 0.000
_refine_ls_shift/su_mean 0.000
_refine_ls_structure_factor_coef Fsqd
_refine_ls_weighting_details 'w=1/[\s^2^(Fo^2^)+(0.0315P)^2^+0.2125P] where P=(Fo^2^+2Fc^2^)/3'
_refine_ls_weighting_scheme calc
_refine_ls_wR_factor_gt 0.0818
_refine_ls_wR_factor_ref 0.0884
_reflns_Friedel_coverage 0.000
_reflns_number_gt 2368
_reflns_number_total 2966
_reflns_threshold_expression 'I > 2\s(I)'
_cod_data_source_file d0ce00495b2.cif
_cod_data_source_block bf4absH
_cod_depositor_comments
;
The following automatic conversions were performed:

data item '_chemical_melting_point' value '483-485' was changed to
'484.0(10)' -- the average value was taken and precision was
estimated.

Automatic conversion script
Id: cif_fix_values 7556 2019-12-06 15:28:31Z antanas 
;
_cod_original_sg_symbol_H-M 'P 21/n'
_cod_database_code 7240464
_shelx_space_group_comment
;
The symmetry employed for this shelxl refinement is uniquely defined
by the following loop, which should always be used as a source of
symmetry information in preference to the above space-group names.
They are only intended as comments.
;
_shelxl_version_number 2014-3

loop_
_space_group_symop_operation_xyz
'x, y, z'
'-x+1/2, y+1/2, -z+1/2'
'-x, -y, -z'
'x-1/2, -y-1/2, z-1/2'

loop_
_atom_site_label
_atom_site_type_symbol
_atom_site_fract_x
_atom_site_fract_y
_atom_site_fract_z
_atom_site_U_iso_or_equiv
_atom_site_adp_type
_atom_site_occupancy
_atom_site_site_symmetry_order
_atom_site_calc_flag
_atom_site_refinement_flags_posn
_atom_site_refinement_flags_adp
_atom_site_refinement_flags_occupancy
_atom_site_disorder_assembly
_atom_site_disorder_group
F1 F 0.41716(14) 0.30171(9) 0.01871(6) 0.0174(3) Uani 1 1 d . . . . .
F2 F 0.42408(14) 0.34702(9) -0.11621(6) 0.0182(3) Uani 1 1 d . . . . .
F3 F 0.66838(14) 0.40683(9) -0.02709(7) 0.0180(3) Uani 1 1 d . . . . .
F4 F 0.62858(15) 0.20344(9) -0.05661(7) 0.0216(3) Uani 1 1 d . . . . .
F5 F 1.07428(15) 0.38768(10) 0.09352(7) 0.0228(3) Uani 1 1 d . . . . .
F6 F 1.06141(16) 0.32146(10) 0.22311(7) 0.0259(3) Uani 1 1 d . . . . .
F7 F 0.82115(15) 0.27277(9) 0.12811(7) 0.0247(3) Uani 1 1 d . . . . .
F8 F 0.85578(14) 0.46987(9) 0.17146(7) 0.0162(2) Uani 1 1 d . . . . .
O1 O -0.19660(16) 0.39527(10) -0.20945(7) 0.0128(3) Uani 1 1 d . . . . .
O2 O -0.04654(17) 0.33261(10) -0.31818(7) 0.0129(3) Uani 1 1 d . . . . .
N1 N 0.0284(2) 0.33565(14) -0.07288(11) 0.0121(3) Uani 1 1 d . . . . .
N2 N -0.0357(2) 0.08358(14) -0.32574(10) 0.0111(3) Uani 1 1 d . . . . .
C1 C -0.0123(2) 0.21158(15) -0.19980(11) 0.0096(4) Uani 1 1 d . . . . .
C2 C 0.0416(2) 0.21807(15) -0.11607(11) 0.0105(4) Uani 1 1 d . . . . .
C3 C 0.1152(2) 0.11815(15) -0.07271(11) 0.0124(4) Uani 1 1 d . . . . .
H3 H 0.1507 0.1255 -0.0159 0.015 Uiso 1 1 calc R U . . .
C4 C 0.1371(2) 0.00686(16) -0.11222(11) 0.0132(4) Uani 1 1 d . . . . .
H4 H 0.1861 -0.0627 -0.0825 0.016 Uiso 1 1 calc R U . . .
C5 C 0.0875(2) -0.00294(15) -0.19526(12) 0.0120(4) Uani 1 1 d . . . . .
H5 H 0.1029 -0.0790 -0.2227 0.014 Uiso 1 1 calc R U . . .
C6 C 0.0154(2) 0.09854(15) -0.23789(11) 0.0098(4) Uani 1 1 d . . . . .
C7 C -0.0980(2) 0.32315(15) -0.24231(11) 0.0102(4) Uani 1 1 d . . . . .
C8 C -0.1114(3) 0.44219(16) -0.36309(12) 0.0158(4) Uani 1 1 d . . . . .
H8A H -0.2498 0.4436 -0.3683 0.024 Uiso 1 1 calc R U . . .
H8B H -0.0638 0.4409 -0.4176 0.024 Uiso 1 1 calc R U . . .
H8C H -0.0642 0.5159 -0.3336 0.024 Uiso 1 1 calc R U . . .
B1 B 0.5355(3) 0.31290(18) -0.04509(13) 0.0139(4) Uani 1 1 d . . . . .
B2 B 0.9516(3) 0.36019(19) 0.15515(14) 0.0142(4) Uani 1 1 d . . . . .
H11 H -0.086(3) 0.3531(19) -0.0654(13) 0.024(6) Uiso 1 1 d . . . . .
H12 H 0.076(3) 0.401(2) -0.1043(14) 0.029(6) Uiso 1 1 d . . . . .
H13 H 0.093(3) 0.3332(19) -0.0244(14) 0.023(6) Uiso 1 1 d . . . . .
H21 H -0.168(3) 0.088(2) -0.3383(14) 0.034(6) Uiso 1 1 d . . . . .
H22 H 0.021(3) 0.141(2) -0.3567(15) 0.033(6) Uiso 1 1 d . . . . .
H23 H 0.005(3) 0.007(2) -0.3417(13) 0.026(6) Uiso 1 1 d . . . . .

loop_
_atom_site_aniso_label
_atom_site_aniso_U_11
_atom_site_aniso_U_22
_atom_site_aniso_U_33
_atom_site_aniso_U_23
_atom_site_aniso_U_13
_atom_site_aniso_U_12
F1 0.0173(5) 0.0213(6) 0.0139(6) 0.0004(5) 0.0036(4) -0.0022(4)
F2 0.0162(6) 0.0208(5) 0.0173(6) 0.0052(5) -0.0015(5) -0.0016(4)
F3 0.0137(5) 0.0187(5) 0.0216(6) -0.0010(5) 0.0011(4) -0.0029(4)
F4 0.0233(6) 0.0171(5) 0.0242(7) -0.0025(5) 0.0005(5) 0.0068(5)
F5 0.0190(6) 0.0313(6) 0.0188(6) -0.0082(5) 0.0059(5) -0.0023(5)
F6 0.0294(7) 0.0245(6) 0.0220(7) 0.0018(5) -0.0104(5) 0.0070(5)
F7 0.0220(6) 0.0143(5) 0.0364(8) -0.0003(5) -0.0074(5) -0.0053(5)
F8 0.0133(5) 0.0132(5) 0.0227(6) 0.0008(5) 0.0039(4) 0.0020(4)
O1 0.0120(6) 0.0130(6) 0.0131(7) -0.0029(5) -0.0002(5) 0.0014(5)
O2 0.0160(6) 0.0121(6) 0.0105(7) 0.0024(5) 0.0014(5) 0.0032(5)
N1 0.0111(8) 0.0137(8) 0.0115(9) -0.0007(7) -0.0004(7) 0.0019(6)
N2 0.0095(8) 0.0110(7) 0.0126(8) -0.0018(7) 0.0000(6) 0.0001(6)
C1 0.0049(8) 0.0109(8) 0.0133(9) -0.0005(7) 0.0020(7) -0.0019(6)
C2 0.0077(8) 0.0110(8) 0.0130(10) -0.0025(7) 0.0012(7) -0.0006(7)
C3 0.0102(8) 0.0155(8) 0.0114(9) 0.0012(8) -0.0007(7) -0.0014(7)
C4 0.0112(8) 0.0112(8) 0.0168(10) 0.0034(8) -0.0007(7) 0.0005(7)
C5 0.0097(8) 0.0099(8) 0.0168(10) -0.0020(7) 0.0031(7) -0.0007(7)
C6 0.0068(8) 0.0127(8) 0.0099(9) -0.0010(7) 0.0002(7) -0.0014(7)
C7 0.0093(8) 0.0095(8) 0.0116(9) -0.0021(7) -0.0013(7) -0.0036(7)
C8 0.0196(10) 0.0155(9) 0.0122(10) 0.0037(8) -0.0002(8) 0.0031(8)
B1 0.0138(10) 0.0143(10) 0.0135(11) 0.0027(9) 0.0006(8) 0.0008(8)
B2 0.0125(10) 0.0136(10) 0.0164(11) -0.0009(9) -0.0006(8) 0.0005(8)

loop_
_atom_type_symbol
_atom_type_description
_atom_type_scat_dispersion_real
_atom_type_scat_dispersion_imag
_atom_type_scat_source
C C 0.0033 0.0016 'International Tables Vol C Tables 4.2.6.8 and 6.1.1.4'
H H 0.0000 0.0000 'International Tables Vol C Tables 4.2.6.8 and 6.1.1.4'
B B 0.0013 0.0007 'International Tables Vol C Tables 4.2.6.8 and 6.1.1.4'
N N 0.0061 0.0033 'International Tables Vol C Tables 4.2.6.8 and 6.1.1.4'
O O 0.0106 0.0060 'International Tables Vol C Tables 4.2.6.8 and 6.1.1.4'
F F 0.0171 0.0103 'International Tables Vol C Tables 4.2.6.8 and 6.1.1.4'

loop_
_geom_angle_atom_site_label_1
_geom_angle_atom_site_label_2
_geom_angle_atom_site_label_3
_geom_angle
_geom_angle_site_symmetry_1
_geom_angle_site_symmetry_3
_geom_angle_publ_flag
C7 O2 C8 116.06(13) . . ?
C2 N1 H11 111.1(14) . . ?
C2 N1 H12 110.2(13) . . ?
H11 N1 H12 107.3(19) . . ?
C2 N1 H13 111.1(14) . . ?
H11 N1 H13 108(2) . . ?
H12 N1 H13 109.0(19) . . ?
C6 N2 H21 112.1(14) . . ?
C6 N2 H22 112.5(14) . . ?
H21 N2 H22 108(2) . . ?
C6 N2 H23 108.6(14) . . ?
H21 N2 H23 107.9(19) . . ?
H22 N2 H23 107.4(19) . . ?
C6 C1 C2 116.50(15) . . ?
C6 C1 C7 124.41(16) . . ?
C2 C1 C7 119.08(15) . . ?
C3 C2 C1 122.15(16) . . ?
C3 C2 N1 118.07(16) . . ?
C1 C2 N1 119.72(15) . . ?
C2 C3 C4 119.71(17) . . ?
C2 C3 H3 120.1 . . ?
C4 C3 H3 120.1 . . ?
C3 C4 C5 119.89(16) . . ?
C3 C4 H4 120.1 . . ?
C5 C4 H4 120.1 . . ?
C6 C5 C4 119.59(16) . . ?
C6 C5 H5 120.2 . . ?
C4 C5 H5 120.2 . . ?
C5 C6 C1 122.14(17) . . ?
C5 C6 N2 117.61(15) . . ?
C1 C6 N2 120.24(15) . . ?
O1 C7 O2 125.49(16) . . ?
O1 C7 C1 122.95(16) . . ?
O2 C7 C1 111.54(14) . . ?
O2 C8 H8A 109.5 . . ?
O2 C8 H8B 109.5 . . ?
H8A C8 H8B 109.5 . . ?
O2 C8 H8C 109.5 . . ?
H8A C8 H8C 109.5 . . ?
H8B C8 H8C 109.5 . . ?
F4 B1 F1 110.48(15) . . ?
F4 B1 F3 109.42(15) . . ?
F1 B1 F3 109.75(15) . . ?
F4 B1 F2 110.94(16) . . ?
F1 B1 F2 108.18(15) . . ?
F3 B1 F2 108.03(14) . . ?
F7 B2 F6 112.14(16) . . ?
F7 B2 F8 108.72(15) . . ?
F6 B2 F8 110.86(16) . . ?
F7 B2 F5 110.51(16) . . ?
F6 B2 F5 107.58(15) . . ?
F8 B2 F5 106.90(15) . . ?

loop_
_geom_bond_atom_site_label_1
_geom_bond_atom_site_label_2
_geom_bond_distance
_geom_bond_site_symmetry_2
_geom_bond_publ_flag
F1 B1 1.397(2) . ?
F2 B1 1.409(2) . ?
F3 B1 1.404(2) . ?
F4 B1 1.379(2) . ?
F5 B2 1.416(2) . ?
F6 B2 1.377(2) . ?
F7 B2 1.375(2) . ?
F8 B2 1.406(2) . ?
O1 C7 1.205(2) . ?
O2 C7 1.328(2) . ?
O2 C8 1.455(2) . ?
N1 C2 1.466(2) . ?
N1 H11 0.85(2) . ?
N1 H12 0.95(2) . ?
N1 H13 0.89(2) . ?
N2 C6 1.469(2) . ?
N2 H21 0.95(2) . ?
N2 H22 0.92(2) . ?
N2 H23 0.92(2) . ?
C1 C6 1.397(2) . ?
C1 C2 1.400(2) . ?
C1 C7 1.502(2) . ?
C2 C3 1.377(2) . ?
C3 C4 1.385(2) . ?
C3 H3 0.9500 . ?
C4 C5 1.386(3) . ?
C4 H4 0.9500 . ?
C5 C6 1.382(2) . ?
C5 H5 0.9500 . ?
C8 H8A 0.9800 . ?
C8 H8B 0.9800 . ?
C8 H8C 0.9800 . ?

loop_
_geom_hbond_atom_site_label_D
_geom_hbond_atom_site_label_H
_geom_hbond_atom_site_label_A
_geom_hbond_distance_DH
_geom_hbond_distance_HA
_geom_hbond_distance_DA
_geom_hbond_angle_DHA
_geom_hbond_site_symmetry_A
C8 H8C F6 0.98 2.53 3.443(2) 155.0 3_665
N2 H23 F2 0.92(2) 1.95(2) 2.8699(18) 175(2) 2_544
N2 H23 F3 0.92(2) 2.63(2) 3.1707(19) 118.0(16) 2_544
N1 H13 F1 0.89(2) 2.38(2) 3.063(2) 133.8(18) .
N1 H13 F5 0.89(2) 2.04(2) 2.784(2) 140.9(19) 1_455
N2 H22 F1 0.92(2) 2.21(2) 2.8373(19) 125.1(18) 4_565
N2 H22 F7 0.92(2) 2.36(2) 3.1168(19) 139.9(19) 4_565
N2 H22 O2 0.92(2) 2.23(2) 2.7056(19) 111.5(17) .
N2 H21 F5 0.95(2) 2.09(2) 2.9937(19) 160(2) 4_465
N2 H21 F6 0.95(2) 2.44(2) 3.1996(19) 136.8(18) 4_465
N1 H12 F5 0.95(2) 2.54(2) 3.1009(19) 117.5(16) 3_665
N1 H12 F8 0.95(2) 1.87(2) 2.8195(19) 173.8(19) 3_665
N1 H11 F3 0.85(2) 1.98(2) 2.8262(19) 169(2) 1_455
N1 H11 F4 0.85(2) 2.61(2) 3.210(2) 128.5(17) 1_455

loop_
_geom_torsion_atom_site_label_1
_geom_torsion_atom_site_label_2
_geom_torsion_atom_site_label_3
_geom_torsion_atom_site_label_4
_geom_torsion
_geom_torsion_site_symmetry_1
_geom_torsion_site_symmetry_2
_geom_torsion_site_symmetry_3
_geom_torsion_site_symmetry_4
_geom_torsion_publ_flag
C6 C1 C2 C3 -1.1(2) . . . . ?
C7 C1 C2 C3 177.80(15) . . . . ?
C6 C1 C2 N1 176.06(15) . . . . ?
C7 C1 C2 N1 -5.0(2) . . . . ?
C1 C2 C3 C4 -0.1(3) . . . . ?
N1 C2 C3 C4 -177.35(15) . . . . ?
C2 C3 C4 C5 0.9(3) . . . . ?
C3 C4 C5 C6 -0.3(3) . . . . ?
C4 C5 C6 C1 -1.0(3) . . . . ?
C4 C5 C6 N2 -179.81(15) . . . . ?
C2 C1 C6 C5 1.7(2) . . . . ?
C7 C1 C6 C5 -177.16(15) . . . . ?
C2 C1 C6 N2 -179.54(14) . . . . ?
C7 C1 C6 N2 1.6(2) . . . . ?
C8 O2 C7 O1 2.2(2) . . . . ?
C8 O2 C7 C1 -175.97(14) . . . . ?
C6 C1 C7 O1 145.37(17) . . . . ?
C2 C1 C7 O1 -33.4(2) . . . . ?
C6 C1 C7 O2 -36.4(2) . . . . ?
C2 C1 C7 O2 144.77(15) . . . . ?
